data_4328055
loop_
_publ_author_name
'Chris Ritchie'
'Val\'erie Baslon'
'Evan G. Moore'
'Christian Reber'
'Colette Boskovic'

_publ_contact_author_address 'School of Chemistry, University of Melbourne, Victoria 3010, Australia'
_publ_contact_author_email c.boskovic@unimelb.edu.au
_publ_contact_author_fax '+61 3 9347 5180'
_publ_contact_author_name 'Dr. Colette Boskovic'
_publ_contact_author_phone '+61 3 8344 4971'
_publ_section_title
;
 Sensitization of Lanthanoid Luminescence by Organic and Inorganic Ligands
 in Lanthanoid-Organic-Polyoxometalates
;
_journal_name_full 'Inorganic Chemistry'
_journal_page_first 1142
_journal_page_last 1151
_journal_paper_doi 10.1021/ic202349u
_journal_volume 51
_journal_year 2012
_chemical_formula_sum 'C72 H204 As4 Eu9.67 K7 N12 O231.75 W38'
_chemical_formula_weight 13975.07
_chemical_name_systematic
;
 ?
;
_space_group_IT_number 15
_symmetry_cell_setting monoclinic
_symmetry_space_group_name_Hall '-C 2yc'
_symmetry_space_group_name_H-M 'C 1 2/c 1'
_atom_sites_solution_hydrogens geom
_atom_sites_solution_primary direct
_atom_sites_solution_secondary difmap
_audit_creation_method SHELXL-97
_cell_angle_alpha 90.00
_cell_angle_beta 118.404(10)
_cell_angle_gamma 90.00
_cell_formula_units_Z 4
_cell_length_a 45.727(4)
_cell_length_b 22.4111(13)
_cell_length_c 32.497(3)
_cell_measurement_reflns_used 4542
_cell_measurement_temperature 130(2)
_cell_measurement_theta_max 51.3008
_cell_measurement_theta_min 2.8132
_cell_volume 29294(5)
_computing_cell_refinement
;
CrysAlisPro, Oxford Diffraction Ltd.,
Version 1.171.33.55 (release 05-01-2010 CrysAlis171 .NET)
(compiled Jan  5 2010,16:28:46)
;
_computing_data_collection
;
CrysAlisPro, Oxford Diffraction Ltd.,
Version 1.171.33.55 (release 05-01-2010 CrysAlis171 .NET)
(compiled Jan  5 2010,16:28:46)
;
_computing_data_reduction
;
CrysAlisPro, Oxford Diffraction Ltd.,
Version 1.171.33.55 (release 05-01-2010 CrysAlis171 .NET)
(compiled Jan  5 2010,16:28:46)
;
_computing_molecular_graphics 'Diamond 3.2g'
_computing_structure_refinement 'SHELXL-97 (Sheldrick, 1997)'
_computing_structure_solution 'SHELXL-97 (Sheldrick, 1997)'
_diffrn_ambient_temperature 130(2)
_diffrn_detector_area_resol_mean 16.0711
_diffrn_measured_fraction_theta_full 0.977
_diffrn_measured_fraction_theta_max 0.977
_diffrn_measurement_device_type 'Xcalibur, Sapphire3'
_diffrn_measurement_method 'omega scans'
_diffrn_radiation_monochromator graphite
_diffrn_radiation_source 'fine-focus sealed tube'
_diffrn_radiation_type CuK\a
_diffrn_radiation_wavelength 1.54184
_diffrn_reflns_av_R_equivalents 0.1195
_diffrn_reflns_av_sigmaI/netI 0.4130
_diffrn_reflns_limit_h_max 45
_diffrn_reflns_limit_h_min -45
_diffrn_reflns_limit_k_max 22
_diffrn_reflns_limit_k_min -22
_diffrn_reflns_limit_l_max 32
_diffrn_reflns_limit_l_min -32
_diffrn_reflns_number 37867
_diffrn_reflns_theta_full 51.34
_diffrn_reflns_theta_max 51.34
_diffrn_reflns_theta_min 2.81
_exptl_absorpt_coefficient_mu 43.625
_exptl_absorpt_correction_T_max 1.00000
_exptl_absorpt_correction_T_min 0.49663
_exptl_absorpt_correction_type multi-scan
_exptl_absorpt_process_details
;
CrysAlis RED, Oxford Diffraction Ltd.,
Version 1.171.32.15 (release 10-01-2008 CrysAlis171 .NET)
(compiled Jan 10 2008,16:37:18)
empirical absorption correction using spherical harmonics,
 implemented in SCALE3 ABSPACK scaling algorithm.
;
_exptl_crystal_colour Colourless
_exptl_crystal_density_diffrn 3.169
_exptl_crystal_description Rod
_exptl_crystal_F_000 25040
_exptl_crystal_size_max 0.2002
_exptl_crystal_size_mid 0.1040
_exptl_crystal_size_min 0.0380
_refine_diff_density_max 2.508
_refine_diff_density_min -2.361
_refine_diff_density_rms 0.387
_refine_ls_extinction_method none
_refine_ls_goodness_of_fit_ref 0.712
_refine_ls_hydrogen_treatment constr
_refine_ls_matrix_type full
_refine_ls_number_parameters 802
_refine_ls_number_reflns 15569
_refine_ls_number_restraints 0
_refine_ls_restrained_S_all 0.712
_refine_ls_R_factor_all 0.1739
_refine_ls_R_factor_gt 0.0598
_refine_ls_shift/su_max 0.001
_refine_ls_shift/su_mean 0.000
_refine_ls_structure_factor_coef Fsqd
_refine_ls_weighting_details 'calc w=1/[\s^2^(Fo^2^)+(0.0341P)^2^+0.0000P] where P=(Fo^2^+2Fc^2^)/3'
_refine_ls_weighting_scheme calc
_refine_ls_wR_factor_gt 0.1151
_refine_ls_wR_factor_ref 0.1328
_reflns_number_gt 5450
_reflns_number_total 15569
_reflns_threshold_expression >2sigma(I)
_cod_data_source_file ic202349u_si_002_3.cif
_cod_data_source_block compound3
_cod_original_cell_volume 29293(4)
_cod_database_code 4328055

loop_
_symmetry_equiv_pos_as_xyz
'x, y, z'
'-x, y, -z+1/2'
'x+1/2, y+1/2, z'
'-x+1/2, y+1/2, -z+1/2'
'-x, -y, -z'
'x, -y, z-1/2'
'-x+1/2, -y+1/2, -z'
'x+1/2, -y+1/2, z-1/2'

loop_
_atom_site_label
_atom_site_type_symbol
_atom_site_fract_x
_atom_site_fract_y
_atom_site_fract_z
_atom_site_U_iso_or_equiv
_atom_site_adp_type
_atom_site_occupancy
_atom_site_symmetry_multiplicity
_atom_site_calc_flag
_atom_site_refinement_flags
_atom_site_disorder_group
O1 O 0.3531(6) 0.3758(11) 0.5746(8) 0.021(7) Uiso 1 1 d . .
O2 O 0.4590(6) 0.5842(12) 0.5076(8) 0.024(8) Uiso 1 1 d . .
O3 O 0.4687(6) 0.3852(12) 0.4350(9) 0.029(8) Uiso 1 1 d . .
O4 O 0.2445(5) 0.4593(11) 0.5027(8) 0.017(7) Uiso 1 1 d . .
O5 O 0.3101(6) 0.4745(12) 0.5579(9) 0.026(8) Uiso 1 1 d . .
O6 O 0.4902(6) 0.2930(12) 0.3994(9) 0.035(9) Uiso 1 1 d . .
O7 O 0.4268(6) 0.6562(12) 0.4293(9) 0.028(8) Uiso 1 1 d . .
O8 O 0.2628(6) 0.3602(12) 0.4202(9) 0.032(8) Uiso 1 1 d . .
O9 O 0.3255(6) 0.3761(12) 0.4800(9) 0.030(8) Uiso 1 1 d . .
O10 O 0.3519(6) 0.4789(11) 0.5244(8) 0.019(7) Uiso 1 1 d . .
O11 O 0.2408(5) 0.5677(11) 0.4670(8) 0.016(7) Uiso 1 1 d . .
O12 O 0.2442(6) 0.4205(11) 0.2608(8) 0.021(7) Uiso 1 1 d . .
O13 O 0.4867(6) 0.2018(12) 0.3399(8) 0.026(8) Uiso 1 1 d . .
O14 O 0.4122(6) 0.7613(11) 0.6648(8) 0.021(7) Uiso 1 1 d . .
O15 O 0.1149(5) 0.6858(10) 0.4195(8) 0.010(7) Uiso 1 1 d . .
O16 O 0.4240(6) 0.6649(11) 0.6226(8) 0.019(7) Uiso 1 1 d . .
O17 O 0.4878(7) 0.6855(16) 0.6554(11) 0.070 Uiso 1 1 d . .
O18 O 0.0891(6) 0.6532(11) 0.4714(8) 0.020(7) Uiso 1 1 d . .
O19 O 0.3621(5) 0.7033(10) 0.5905(8) 0.012(7) Uiso 1 1 d . .
O20 O 0.4435(6) 0.7714(13) 0.6165(9) 0.039(9) Uiso 1 1 d . .
O21 O 0.1733(6) 0.7201(12) 0.5003(9) 0.025(8) Uiso 1 1 d . .
O23 O 0.2075(5) 0.6704(11) 0.4213(8) 0.015(7) Uiso 1 1 d . .
O24 O 0.1981(6) 0.5635(12) 0.3793(8) 0.027(8) Uiso 1 1 d . .
O25 O 0.2533(5) 0.5412(11) 0.3936(8) 0.017(7) Uiso 1 1 d . .
O26 O 0.2050(5) 0.5509(11) 0.3072(8) 0.014(7) Uiso 1 1 d . .
O27 O 0.1640(5) 0.4684(11) 0.3175(8) 0.020(7) Uiso 1 1 d . .
O28 O 0.2724(5) 0.3618(10) 0.3487(7) 0.004(6) Uiso 1 1 d . .
O29 O 0.2937(5) 0.4518(10) 0.3957(7) 0.004(6) Uiso 1 1 d . .
O30 O 0.2276(6) 0.4438(13) 0.3333(9) 0.039(9) Uiso 1 1 d . .
O31 O 0.3043(5) 0.5889(11) 0.5298(8) 0.011(7) Uiso 1 1 d . .
O32 O 0.2644(6) 0.5248(12) 0.3146(9) 0.031(8) Uiso 1 1 d . .
O33 O 0.2371(5) 0.6397(10) 0.2802(8) 0.011(7) Uiso 1 1 d . .
O34 O 0.2898(6) 0.6190(11) 0.3650(8) 0.023(7) Uiso 1 1 d . .
O35 O 0.4709(5) 0.5724(10) 0.6763(7) 0.010(7) Uiso 1 1 d . .
O36 O 0.4296(5) 0.5688(10) 0.5817(7) 0.008(6) Uiso 1 1 d . .
O38 O 0.4128(7) 0.4522(13) 0.5704(10) 0.040(9) Uiso 1 1 d . .
O39 O 0.2715(5) 0.6491(11) 0.4502(8) 0.015(7) Uiso 1 1 d . .
O41 O 0.1409(6) 0.7761(11) 0.6034(8) 0.017(7) Uiso 1 1 d . .
O42 O 0.2291(6) 0.6528(13) 0.3570(9) 0.042(9) Uiso 1 1 d . .
O43 O 0.3173(6) 0.6684(12) 0.3192(9) 0.022(8) Uiso 1 1 d . .
O44 O 0.2840(5) 0.4701(11) 0.4735(8) 0.017(7) Uiso 1 1 d . .
O46 O 0.5198(7) 0.3041(16) 0.4915(11) 0.070 Uiso 1 1 d . .
O47 O 0.4117(6) 0.7694(12) 0.4008(9) 0.033(8) Uiso 1 1 d . .
O48 O 0.0928(6) 0.6352(12) 0.5520(8) 0.025(8) Uiso 1 1 d . .
O49 O 0.2174(5) 0.4459(11) 0.4047(8) 0.013(7) Uiso 1 1 d . .
O50 O 0.0399(6) 0.5808(12) 0.4766(9) 0.030(8) Uiso 1 1 d . .
O51 O 0.0282(6) 0.6951(11) 0.4359(8) 0.022(8) Uiso 1 1 d . .
O52 O 0.1468(6) 0.6610(11) 0.6361(8) 0.021(7) Uiso 1 1 d . .
O56 O 0.3438(7) 0.3655(16) 0.4042(11) 0.069(11) Uiso 1 1 d . .
O57 O 0.3100(5) 0.4358(10) 0.3300(8) 0.013(7) Uiso 1 1 d . .
O59 O 0.3032(6) 0.2790(11) 0.4178(9) 0.021(7) Uiso 1 1 d . .
O60 O 0.3604(7) 0.4436(15) 0.3126(11) 0.059(10) Uiso 1 1 d . .
O61 O 0.1504(6) 0.6047(13) 0.4896(9) 0.046(9) Uiso 1 1 d . .
O62 O 0.3320(6) 0.6815(12) 0.4442(9) 0.031(8) Uiso 1 1 d . .
O63 O 0.3652(8) 0.6003(16) 0.5319(11) 0.070 Uiso 1 1 d . .
O64 O 0.3929(7) 0.5225(15) 0.4900(11) 0.060(11) Uiso 1 1 d . .
O65 O 0.3586(5) 0.6019(10) 0.4042(7) 0.007(6) Uiso 1 1 d . .
O67 O 0.3692(5) 0.4756(11) 0.3977(8) 0.016(7) Uiso 1 1 d . .
O68 O 0.3960(5) 0.3657(10) 0.3937(7) 0.010(7) Uiso 1 1 d . .
O70 O 0.2892(7) 0.7160(13) 0.5419(10) 0.038(9) Uiso 1 1 d . .
O71 O 0.4630(6) 0.2055(11) 0.4444(8) 0.024(8) Uiso 1 1 d . .
O72 O 0.4447(7) 0.3103(14) 0.4843(10) 0.051(10) Uiso 1 1 d . .
O73 O 0.4132(7) 0.2374(13) 0.3393(10) 0.046(9) Uiso 1 1 d . .
O74 O 0.3931(6) 0.2365(13) 0.4067(9) 0.036(9) Uiso 1 1 d . .
O75 O 0.4368(5) 0.4624(11) 0.4639(8) 0.012(7) Uiso 1 1 d . .
O76 O 0.3910(7) 0.5693(13) 0.3510(9) 0.038(9) Uiso 1 1 d . .
O77 O 0.3130(6) 0.1711(13) 0.4736(9) 0.040(9) Uiso 1 1 d . .
O78 O 0.2270(9) 0.230(2) 0.3791(14) 0.112(16) Uiso 1 1 d . .
O79 O 0.2441(6) 0.1154(13) 0.4172(9) 0.036(9) Uiso 1 1 d . .
O82 O 0.2611(5) 0.2428(11) 0.3230(8) 0.019(7) Uiso 1 1 d . .
O83 O 0.3242(7) 0.1766(14) 0.3800(10) 0.042(9) Uiso 1 1 d . .
O86 O 0.5000 0.7411(17) 0.7500 0.029(11) Uiso 1 2 d S .
O87 O 0.5085(6) 0.4086(13) 0.3965(9) 0.039(9) Uiso 1 1 d . .
O88 O 0.221(3) 0.753(10) 0.501(6) 0.75(13) Uiso 1 1 d . .
O55 O 0.2190(5) 0.3495(11) 0.4572(8) 0.018(7) Uiso 1 1 d . .
O89 O 0.3986(5) 0.8841(10) 0.8298(8) 0.012(7) Uiso 1 1 d . .
O90 O 0.2864(6) 0.4416(13) 0.1594(9) 0.040(9) Uiso 1 1 d . .
O91 O 0.5000 0.509(2) 0.2500 0.058(15) Uiso 1 2 d S .
O92 O 0.3595(5) 0.6988(10) 0.1543(7) 0.007(6) Uiso 1 1 d . .
O93 O 0.2669(5) 0.5132(10) 0.2152(8) 0.010(7) Uiso 1 1 d . .
O58 O 0.2058(7) 0.7880(14) 0.7461(11) 0.053(10) Uiso 1 1 d . .
O94 O 0.3867(6) 0.7323(12) 0.5349(9) 0.029(8) Uiso 1 1 d . .
O22 O 0.5499(6) 0.3136(12) 0.4381(9) 0.032(8) Uiso 1 1 d . .
O54 O 0.0363(6) 0.6947(12) 0.5204(9) 0.029(8) Uiso 1 1 d . .
O40 O 0.2633(7) 0.5548(14) 0.5629(10) 0.045(9) Uiso 1 1 d . .
O95 O 0.4073(7) 0.7889(14) 0.7662(11) 0.050(10) Uiso 1 1 d . .
O96 O 0.3391(7) 0.5518(14) 0.2319(10) 0.056(10) Uiso 1 1 d . .
O69 O 0.3476(6) 0.4270(12) 0.2362(9) 0.023(8) Uiso 1 1 d . .
O97 O 0.3277(6) 0.9785(13) 0.5500(10) 0.044(9) Uiso 1 1 d . .
O98 O 0.2005(7) 0.6719(15) 0.8273(11) 0.066(11) Uiso 1 1 d . .
O81 O 0.2419(7) 0.1244(15) 0.3201(11) 0.064(11) Uiso 1 1 d . .
O100 O 0.3217(7) 0.5953(14) 0.1432(10) 0.056(10) Uiso 1 1 d . .
O101 O 0.3017(6) 0.7269(13) 0.0681(9) 0.039(9) Uiso 1 1 d . .
O102 O 0.2862(5) 0.3703(11) 0.5088(8) 0.017(7) Uiso 1 1 d . .
O103 O 0.3520(8) 0.8095(17) 0.6738(12) 0.070 Uiso 0.95 1 d P .
O53 O 0.4731(6) 0.7280(13) 0.4185(10) 0.039(9) Uiso 1 1 d . .
O104 O 0.4003(7) 0.5959(15) 0.2905(11) 0.061(11) Uiso 1 1 d . .
O105 O 0.4498(11) 0.878(2) 0.6636(17) 0.17(2) Uiso 1 1 d . .
O37 O 0.4313(7) 0.3844(15) 0.6282(10) 0.054(10) Uiso 1 1 d . .
O66 O 0.3649(9) 0.1296(16) 0.3790(11) 0.074(12) Uiso 1 1 d . .
O106 O 0.1008(16) 0.764(3) 0.883(2) 0.10(3) Uiso 0.55 1 d P .
O107 O 0.1561(9) 0.5914(19) 0.9648(14) 0.111(15) Uiso 1 1 d . .
O108 O 0.1125(14) 0.710(3) 0.014(2) 0.18(3) Uiso 0.80 1 d P .
O109 O 0.1740(10) 0.411(2) 0.2145(15) 0.052(15) Uiso 0.66 1 d P .
O110 O 0.1718(12) 0.186(3) 0.8620(18) 0.15(2) Uiso 0.90 1 d P .
O111 O 0.0131(13) 0.400(3) 0.0615(19) 0.15(2) Uiso 0.80 1 d P .
O112 O 0.3849(11) 0.010(2) 0.8153(17) 0.13(2) Uiso 0.85 1 d P .
As1 As 0.29513(11) 0.5141(2) 0.43044(16) 0.0208(14) Uani 1 1 d . .
As2 As 0.40934(11) 0.6904(2) 0.50980(15) 0.0209(14) Uani 1 1 d . .
Eu1 Eu 0.32554(6) 0.67614(12) 0.51381(9) 0.0200(8) Uani 1 1 d . .
Eu2 Eu 0.41107(6) 0.55837(12) 0.43436(9) 0.0179(8) Uani 1 1 d . .
Eu3 Eu 0.43624(6) 0.29520(12) 0.40459(10) 0.0233(9) Uani 1 1 d . .
Eu4 Eu 0.27620(7) 0.17810(13) 0.39124(10) 0.0336(10) Uani 1 1 d . .
W8 W 0.23277(5) 0.61921(9) 0.41766(7) 0.0239(6) Uani 1 1 d . .
W13 W 0.51206(5) 0.36379(9) 0.44924(7) 0.0206(6) Uani 1 1 d . .
W17 W 0.13631(5) 0.67770(9) 0.48581(7) 0.0238(6) Uani 1 1 d . .
W2 W 0.26704(5) 0.43999(9) 0.31931(7) 0.0192(6) Uani 1 1 d . .
W11 W 0.38828(5) 0.53384(9) 0.53984(7) 0.0194(6) Uani 1 1 d . .
W5 W 0.20326(5) 0.49316(9) 0.35000(7) 0.0234(6) Uani 1 1 d . .
W15 W 0.46051(5) 0.61853(9) 0.62855(7) 0.0223(6) Uani 1 1 d . .
W9 W 0.35747(5) 0.40721(9) 0.37064(7) 0.0209(6) Uani 1 1 d . .
W7 W 0.27500(5) 0.53086(10) 0.52347(7) 0.0247(6) Uani 1 1 d . .
W18 W 0.05687(5) 0.65459(9) 0.48997(7) 0.0235(6) Uani 1 1 d . .
W4 W 0.24398(5) 0.40332(9) 0.45961(7) 0.0238(6) Uani 1 1 d . .
W14 W 0.44942(5) 0.72685(9) 0.44575(7) 0.0239(6) Uani 1 1 d . .
W1 W 0.29946(5) 0.35596(9) 0.41356(7) 0.0213(6) Uani 1 1 d . .
W12 W 0.51483(5) 0.24596(9) 0.38318(7) 0.0226(6) Uani 1 1 d . .
W16 W 0.40164(5) 0.74003(10) 0.61130(7) 0.0257(7) Uani 1 1 d . .
W19 W 0.12181(5) 0.69977(9) 0.58725(7) 0.0245(6) Uani 1 1 d . .
W3 W 0.32532(5) 0.41975(9) 0.52803(7) 0.0231(6) Uani 1 1 d . .
W10 W 0.33010(5) 0.66100(9) 0.39291(7) 0.0208(6) Uani 1 1 d . .
W6 W 0.24474(5) 0.59554(9) 0.32556(7) 0.0214(6) Uani 1 1 d . .
K1 K 0.3241(2) 0.5471(4) 0.3041(3) 0.027(3) Uani 1 1 d . .
K2 K 0.2347(6) 0.6668(12) 0.5389(8) 0.095(9) Uani 0.60 1 d P .
K3 K 0.4027(6) 0.3847(11) 0.4942(8) 0.053(8) Uani 0.45 1 d P .
Eu5 Eu 0.4529(3) 0.8337(7) 0.7433(5) 0.088(5) Uani 0.295(7) 1 d P 1
Eu5A Eu 0.4027(3) 0.8469(7) 0.7034(5) 0.088(5) Uani 0.290(7) 1 d P 2
Eu5B Eu 0.3627(4) 0.8945(8) 0.6264(5) 0.088(5) Uani 0.266(7) 1 d P 3
N1 N 0.2060(5) 0.7626(10) 0.6404(8) 0.016(9) Uiso 1 1 d G .
C1 C 0.2126(6) 0.7496(11) 0.6864(8) 0.018(11) Uiso 1 1 d G .
C2 C 0.2329(6) 0.7008(12) 0.7102(8) 0.025(12) Uiso 1 1 d G .
H2 H 0.2373 0.6923 0.7406 0.030 Uiso 1 1 calc R .
C3 C 0.2466(5) 0.6650(11) 0.6882(9) 0.026(12) Uiso 1 1 d G .
H3 H 0.2600 0.6327 0.7040 0.031 Uiso 1 1 calc R .
C4 C 0.2399(6) 0.6780(11) 0.6422(9) 0.033(13) Uiso 1 1 d G .
H4 H 0.2489 0.6543 0.6276 0.040 Uiso 1 1 calc R .
C5 C 0.2196(6) 0.7268(11) 0.6184(7) 0.018(11) Uiso 1 1 d G .
H5 H 0.2152 0.7353 0.5880 0.021 Uiso 1 1 calc R .
C6 C 0.1980(10) 0.794(2) 0.7054(15) 0.025(13) Uiso 1 1 d . .
N3 N 0.4548(5) 0.5514(11) 0.4053(9) 0.023(9) Uiso 1 1 d G .
C13 C 0.4871(6) 0.5372(10) 0.4355(7) 0.016(11) Uiso 1 1 d G .
H13 H 0.4931 0.5261 0.4661 0.019 Uiso 1 1 calc R .
C14 C 0.5105(6) 0.5394(12) 0.4208(10) 0.035(13) Uiso 1 1 d G .
H14 H 0.5325 0.5298 0.4413 0.042 Uiso 1 1 calc R .
C15 C 0.5016(7) 0.5558(14) 0.3759(11) 0.08(2) Uiso 1 1 d G .
H15 H 0.5176 0.5573 0.3659 0.097 Uiso 1 1 calc R .
C16 C 0.4694(7) 0.5700(13) 0.3457(9) 0.038(14) Uiso 1 1 d G .
H16 H 0.4633 0.5811 0.3151 0.046 Uiso 1 1 calc R .
C17 C 0.4459(5) 0.5678(11) 0.3604(9) 0.022(12) Uiso 1 1 d G .
C18 C 0.4111(12) 0.583(2) 0.3323(17) 0.052(16) Uiso 1 1 d . .
C30 C 0.3525(9) 0.4072(19) 0.2705(14) 0.022(12) Uiso 1 1 d . .
N4 N 0.4282(2) 0.3494(6) 0.3287(4) 0.018(9) Uiso 1 1 d G .
C19 C 0.4382(3) 0.4058(6) 0.3268(4) 0.029(12) Uiso 1 1 d G .
H19 H 0.4418 0.4329 0.3505 0.034 Uiso 1 1 calc R .
C20 C 0.4430(3) 0.4229(7) 0.2903(5) 0.009(10) Uiso 1 1 d G .
H20 H 0.4498 0.4616 0.2890 0.010 Uiso 1 1 calc R .
C21 C 0.4377(3) 0.3835(7) 0.2558(5) 0.060(17) Uiso 1 1 d G .
H21 H 0.4410 0.3952 0.2308 0.072 Uiso 1 1 calc R .
C22 C 0.4277(3) 0.3271(7) 0.2577(5) 0.014(11) Uiso 1 1 d G .
H22 H 0.4241 0.3001 0.2340 0.017 Uiso 1 1 calc R .
C23 C 0.4230(2) 0.3100(6) 0.2942(4) 0.022(12) Uiso 1 1 d G .
N5 N 0.3385(2) 0.3366(6) 0.3159(4) 0.015(9) Uiso 1 1 d G .
C25 C 0.3393(2) 0.3498(6) 0.2742(4) 0.018(11) Uiso 1 1 d G .
C26 C 0.3294(2) 0.3065(7) 0.2387(4) 0.044(14) Uiso 1 1 d G .
H26 H 0.3299 0.3152 0.2111 0.053 Uiso 1 1 calc R .
C27 C 0.3187(3) 0.2500(7) 0.2450(5) 0.022(12) Uiso 1 1 d G .
H27 H 0.3122 0.2214 0.2216 0.027 Uiso 1 1 calc R .
C28 C 0.3180(3) 0.2368(7) 0.2868(5) 0.043(14) Uiso 1 1 d G .
H28 H 0.3109 0.1995 0.2910 0.052 Uiso 1 1 calc R .
C29 C 0.3279(3) 0.2801(6) 0.3223(4) 0.021(12) Uiso 1 1 d G .
H29 H 0.3274 0.2714 0.3499 0.025 Uiso 1 1 calc R .
N2 N 0.3894(3) 0.5200(8) 0.6118(6) 0.042(11) Uiso 1 1 d G .
C7 C 0.3759(4) 0.5576(9) 0.6302(6) 0.035(13) Uiso 1 1 d G .
H7 H 0.3649 0.5917 0.6139 0.042 Uiso 1 1 calc R .
C8 C 0.3781(4) 0.5458(9) 0.6721(7) 0.051(15) Uiso 1 1 d G .
H8 H 0.3687 0.5718 0.6849 0.061 Uiso 1 1 calc R .
C9 C 0.3940(4) 0.4966(10) 0.6957(7) 0.060(17) Uiso 1 1 d G .
H9 H 0.3955 0.4884 0.7247 0.072 Uiso 1 1 calc R .
C10 C 0.4075(4) 0.4591(9) 0.6773(6) 0.047(15) Uiso 1 1 d G .
H10 H 0.4185 0.4249 0.6936 0.057 Uiso 1 1 calc R .
C11 C 0.4052(3) 0.4708(8) 0.6354(6) 0.022(12) Uiso 1 1 d G .
C12 C 0.4138(14) 0.441(3) 0.607(2) 0.09(2) Uiso 1 1 d . .
C24 C 0.4131(9) 0.2478(19) 0.3013(15) 0.025(12) Uiso 1 1 d . .
N6 N 0.3002(7) 0.0710(12) 0.3988(9) 0.040(11) Uiso 1 1 d G .
C31 C 0.2888(6) 0.0183(15) 0.4116(9) 0.062(17) Uiso 1 1 d G .
H31 H 0.2702 0.0200 0.4161 0.074 Uiso 1 1 calc R .
C32 C 0.3060(8) -0.0369(14) 0.4175(10) 0.055(16) Uiso 1 1 d G .
H32 H 0.2986 -0.0711 0.4258 0.065 Uiso 1 1 calc R .
C33 C 0.3346(8) -0.0394(15) 0.4105(11) 0.079(19) Uiso 1 1 d G .
H33 H 0.3458 -0.0753 0.4143 0.095 Uiso 1 1 calc R .
C34 C 0.3459(7) 0.0132(18) 0.3977(11) 0.13(3) Uiso 1 1 d G .
H34 H 0.3645 0.0116 0.3932 0.151 Uiso 1 1 calc R .
C35 C 0.3287(8) 0.0684(14) 0.3918(10) 0.055(16) Uiso 1 1 d G .
C36 C 0.3369(14) 0.134(3) 0.3798(19) 0.08(2) Uiso 1 1 d . .
O113 O 0.3535(11) 0.883(2) 0.7278(16) 0.16(2) Uiso 1 1 d . .
O45 O 0.4191(8) 0.7549(16) 0.4818(11) 0.070 Uiso 1 1 d . .
O114 O 0.4077(12) 0.929(2) 0.7204(17) 0.027(16) Uiso 0.50 1 d P .
O115 O 0.4184(19) 0.956(4) 0.610(3) 0.12(3) Uiso 0.50 1 d P .
O116 O 0.4235(12) 0.044(3) 0.9037(19) 0.040(18) Uiso 0.50 1 d P .
O117 O 0.1432(7) 0.6952(13) 0.5439(10) 0.044(9) Uiso 1 1 d . .

loop_
_atom_site_aniso_label
_atom_site_aniso_U_11
_atom_site_aniso_U_22
_atom_site_aniso_U_33
_atom_site_aniso_U_23
_atom_site_aniso_U_13
_atom_site_aniso_U_12
As1 0.020(3) 0.023(3) 0.018(3) -0.008(3) 0.008(2) -0.001(3)
As2 0.018(3) 0.023(3) 0.015(3) -0.003(3) 0.002(2) 0.001(3)
Eu1 0.0190(17) 0.0211(17) 0.0166(17) -0.0058(14) 0.0059(14) -0.0016(15)
Eu2 0.0172(16) 0.0205(17) 0.0172(17) -0.0024(15) 0.0092(14) -0.0017(15)
Eu3 0.0204(17) 0.0190(18) 0.0285(19) -0.0008(15) 0.0101(15) 0.0010(15)
Eu4 0.043(2) 0.0209(19) 0.036(2) 0.0064(16) 0.0177(17) 0.0009(17)
W8 0.0211(13) 0.0229(13) 0.0255(13) -0.0047(11) 0.0092(11) 0.0018(12)
W13 0.0196(12) 0.0178(13) 0.0216(13) -0.0027(11) 0.0074(10) -0.0006(11)
W17 0.0236(13) 0.0176(13) 0.0284(14) -0.0044(11) 0.0110(11) 0.0021(11)
W2 0.0224(13) 0.0159(13) 0.0174(13) 0.0003(10) 0.0077(10) 0.0011(11)
W11 0.0212(12) 0.0178(13) 0.0175(12) -0.0015(11) 0.0077(10) 0.0002(11)
W5 0.0193(12) 0.0240(14) 0.0246(13) -0.0054(11) 0.0086(11) 0.0000(11)
W15 0.0218(12) 0.0223(13) 0.0176(13) 0.0002(11) 0.0053(10) 0.0003(11)
W9 0.0221(12) 0.0168(12) 0.0199(13) 0.0006(11) 0.0069(10) -0.0007(11)
W7 0.0243(13) 0.0269(14) 0.0244(13) -0.0032(12) 0.0128(11) 0.0004(12)
W18 0.0242(13) 0.0156(13) 0.0298(14) -0.0021(11) 0.0122(11) -0.0021(11)
W4 0.0232(13) 0.0247(14) 0.0257(13) -0.0038(12) 0.0134(11) -0.0050(12)
W14 0.0262(13) 0.0208(13) 0.0254(14) -0.0005(11) 0.0129(11) -0.0025(11)
W1 0.0231(12) 0.0182(13) 0.0224(13) -0.0010(11) 0.0108(10) -0.0025(12)
W12 0.0205(13) 0.0188(13) 0.0228(13) -0.0046(11) 0.0058(10) -0.0021(11)
W16 0.0230(13) 0.0276(14) 0.0228(13) -0.0064(12) 0.0077(11) -0.0011(12)
W19 0.0245(13) 0.0175(13) 0.0257(13) 0.0036(11) 0.0072(11) -0.0018(12)
W3 0.0259(13) 0.0202(13) 0.0205(13) -0.0007(11) 0.0088(11) -0.0035(12)
W10 0.0212(12) 0.0175(13) 0.0187(13) 0.0002(11) 0.0054(10) -0.0001(11)
W6 0.0219(12) 0.0193(13) 0.0206(13) 0.0005(11) 0.0081(10) 0.0017(12)
K1 0.018(5) 0.029(6) 0.026(6) 0.005(5) 0.005(5) 0.006(5)
K2 0.102(19) 0.12(2) 0.10(2) -0.012(18) 0.082(16) 0.005(18)
K3 0.068(18) 0.055(19) 0.052(17) -0.012(15) 0.040(15) 0.000(16)
Eu5 0.084(7) 0.095(8) 0.072(7) 0.000(5) 0.026(5) 0.004(6)
Eu5A 0.084(7) 0.095(8) 0.072(7) 0.000(5) 0.026(5) 0.004(6)
Eu5B 0.084(7) 0.095(8) 0.072(7) 0.000(5) 0.026(5) 0.004(6)

loop_
_atom_type_symbol
_atom_type_description
_atom_type_scat_dispersion_real
_atom_type_scat_dispersion_imag
_atom_type_scat_source
O O 0.0492 0.0322 'International Tables Vol C Tables 4.2.6.8 and 6.1.1.4'
As As -0.9300 1.0051 'International Tables Vol C Tables 4.2.6.8 and 6.1.1.4'
Eu Eu -8.9294 11.1857 'International Tables Vol C Tables 4.2.6.8 and 6.1.1.4'
W W -5.4734 5.5774 'International Tables Vol C Tables 4.2.6.8 and 6.1.1.4'
K K 0.3868 1.0657 'International Tables Vol C Tables 4.2.6.8 and 6.1.1.4'
N N 0.0311 0.0180 'International Tables Vol C Tables 4.2.6.8 and 6.1.1.4'
C C 0.0181 0.0091 'International Tables Vol C Tables 4.2.6.8 and 6.1.1.4'
H H 0.0000 0.0000 'International Tables Vol C Tables 4.2.6.8 and 6.1.1.4'

loop_
_geom_angle_atom_site_label_1
_geom_angle_atom_site_label_2
_geom_angle_atom_site_label_3
_geom_angle
_geom_angle_site_symmetry_1
_geom_angle_site_symmetry_3
W13 O2 Eu2 154.0(13) 5_666 .
W13 O3 Eu3 105.0(12) . .
W4 O4 W7 122.9(13) . .
W3 O5 W7 122.4(13) . .
W12 O6 W13 121.6(13) . .
W12 O6 Eu3 142.3(14) . .
W13 O6 Eu3 93.0(11) . .
W14 O7 Eu2 160.5(13) . .
W1 O8 W4 141.2(14) . .
W3 O9 W1 144.1(14) . .
W3 O9 K3 106.3(10) . .
W1 O9 K3 102.3(11) . .
W3 O10 W11 162.7(14) . .
W8 O11 W7 144.8(14) . .
W8 O11 K2 98.1(10) . .
W7 O11 K2 85.3(9) . .
W12 O13 Eu5 150.1(15) . 6_565
W16 O14 Eu5A 137.7(13) . .
W16 O14 Eu5 148.9(15) . .
Eu5A O14 Eu5 44.8(6) . .
W17 O15 W16 122.7(12) . 7_566
W17 O15 Eu5B 114.6(10) . 7_566
W16 O15 Eu5B 115.6(11) 7_566 7_566
W15 O16 W16 150.1(15) . .
W15 O17 W12 120.4(16) . 5_666
W18 O18 W17 147.1(14) . .
W16 O19 Eu1 127.1(13) . .
W12 O20 W16 147.2(16) 5_666 .
W17 O21 Eu1 125.0(12) . 7_566
W17 O21 K2 121.3(13) . .
Eu1 O21 K2 113.7(11) 7_566 .
W8 O23 K2 99.6(10) . .
W5 O24 W8 126.5(14) . .
W5 O24 Eu5B 125.9(11) . 7_566
W8 O24 Eu5B 107.6(11) . 7_566
As1 O25 W8 120.3(11) . .
As1 O25 W5 132.6(13) . .
W8 O25 W5 96.7(9) . .
As1 O25 W6 116.1(12) . .
W8 O25 W6 90.7(8) . .
W5 O25 W6 89.5(7) . .
W6 O26 W5 119.1(11) . .
W1 O28 W2 118.4(11) . .
As1 O29 W2 130.1(11) . .
As1 O29 W1 129.4(12) . .
W2 O29 W1 96.4(8) . .
W5 O30 W2 144.3(16) . .
W7 O31 Eu1 159.4(11) . .
W2 O32 W6 144.8(17) . .
W2 O32 K1 98.7(11) . .
W6 O32 K1 114.8(11) . .
W10 O34 W6 163.9(15) . .
W10 O34 K1 84.4(9) . .
W6 O34 K1 97.2(9) . .
W15 O36 W11 159.8(14) . .
C12 O38 W11 114(4) . .
C12 O38 K3 134(4) . .
W11 O38 K3 103.2(12) . .
W8 O39 Eu1 163.8(14) . .
W10 O41 W19 155.8(16) 7_566 .
W6 O42 W8 112.1(14) . .
C6 O43 W10 125(3) 7_566 .
C6 O43 K1 132(3) 7_566 .
W10 O43 K1 97.1(10) . .
As1 O44 W3 114.7(11) . .
As1 O44 W4 131.0(11) . .
W3 O44 W4 97.3(10) . .
As1 O44 W7 113.5(11) . .
W3 O44 W7 96.2(9) . .
W4 O44 W7 97.8(10) . .
W13 O46 W14 145.4(18) . 5_666
W19 O47 W14 123.7(15) 7_566 .
W19 O48 W18 116.7(13) . .
W4 O49 W5 162.5(14) . .
W18 O51 W12 157.9(15) . 3_455
W9 O56 W1 139.3(17) . .
W9 O56 K3 96.5(13) . .
W1 O56 K3 110.4(14) . .
W2 O57 W9 149.0(14) . .
W2 O57 K1 106.1(10) . .
W9 O57 K1 98.6(9) . .
W1 O59 Eu4 148.4(12) . .
C30 O60 W9 121(3) . .
C30 O60 K1 120(2) . .
W9 O60 K1 97.0(12) . .
W10 O62 Eu1 159.4(15) . .
W11 O63 Eu1 168.8(18) . .
W11 O64 Eu2 150.0(17) . .
W11 O64 K3 100.5(14) . .
Eu2 O64 K3 105.4(12) . .
W10 O65 Eu2 155.5(12) . .
W10 O65 K1 97.0(8) . .
Eu2 O65 K1 100.6(8) . .
W9 O67 Eu2 151.6(14) . .
W9 O67 K1 93.3(9) . .
Eu2 O67 K1 94.8(8) . .
W9 O68 Eu3 163.4(12) . .
W9 O68 K3 87.4(10) . .
Eu3 O68 K3 104.7(9) . .
O88 O70 Eu1 77(7) 7_566 .
O88 O70 K2 107(6) 7_566 .
Eu1 O70 K2 128.9(13) . .
Eu3 O72 K3 116.8(12) . .
C24 O73 Eu3 127(3) . .
Eu2 O75 K3 116.3(10) . .
C18 O76 Eu2 123(3) . .
C18 O76 K1 127(3) . .
Eu2 O76 K1 109.5(12) . .
C36 O83 Eu4 122(4) . .
Eu5 O86 Eu5 89.6(12) 2_656 .
W13 O87 W15 114.8(14) . 5_666
O70 O88 Eu1 69(7) 7_566 7_566
O70 O88 K2 148(10) 7_566 .
Eu1 O88 K2 130(7) 7_566 .
As2 O94 W17 127.6(14) . 7_566
As2 O94 W16 125.9(12) . .
W17 O94 W16 96.6(11) 7_566 .
As2 O94 Eu1 111.3(11) . .
W17 O94 Eu1 93.4(9) 7_566 .
W16 O94 Eu1 92.7(10) . .
As2 O22 W13 113.7(13) 5_666 .
As2 O22 W12 135.3(14) 5_666 .
W13 O22 W12 98.6(10) . .
As2 O22 W15 121.4(13) 5_666 5_666
W13 O22 W15 89.5(9) . 5_666
W12 O22 W15 87.4(8) . 5_666
W18 O54 W14 126.1(14) . 7_566
W7 O40 K2 110.5(15) . .
C24 O95 Eu5A 172(3) 6_566 .
C24 O95 Eu5 127(3) 6_566 .
Eu5A O95 Eu5 47.1(7) . .
W3 O102 W4 116.4(12) . .
Eu5A O103 Eu5B 62.1(10) . .
Eu5 O105 Eu5A 40.9(8) . .
O29 As1 O25 97.7(10) . .
O29 As1 O44 96.5(11) . .
O25 As1 O44 95.1(11) . .
O22 As2 O94 98.9(12) 5_666 .
O22 As2 O45 96.5(13) 5_666 .
O94 As2 O45 97.8(14) . .
O88 Eu1 O19 99(4) 7_566 .
O88 Eu1 O63 171(4) 7_566 .
O19 Eu1 O63 81.1(10) . .
O88 Eu1 O31 99(4) 7_566 .
O19 Eu1 O31 98.2(8) . .
O63 Eu1 O31 72.1(10) . .
O88 Eu1 O21 56(4) 7_566 7_566
O19 Eu1 O21 83.1(8) . 7_566
O63 Eu1 O21 132.1(11) . 7_566
O31 Eu1 O21 155.2(9) . 7_566
O88 Eu1 O70 33(4) 7_566 .
O19 Eu1 O70 76.8(9) . .
O63 Eu1 O70 139.6(11) . .
O31 Eu1 O70 78.1(9) . .
O21 Eu1 O70 78.1(10) 7_566 .
O88 Eu1 O62 105(4) 7_566 .
O19 Eu1 O62 130.0(9) . .
O63 Eu1 O62 81.1(10) . .
O31 Eu1 O62 119.7(9) . .
O21 Eu1 O62 75.3(9) 7_566 .
O70 Eu1 O62 138.3(9) . .
O88 Eu1 O39 64(4) 7_566 .
O19 Eu1 O39 154.2(9) . .
O63 Eu1 O39 112.6(10) . .
O31 Eu1 O39 67.7(8) . .
O21 Eu1 O39 100.8(8) 7_566 .
O70 Eu1 O39 79.1(9) . .
O62 Eu1 O39 75.2(8) . .
O88 Eu1 O94 115(4) 7_566 .
O19 Eu1 O94 60.1(8) . .
O63 Eu1 O94 72.8(10) . .
O31 Eu1 O94 141.2(7) . .
O21 Eu1 O94 60.1(8) 7_566 .
O70 Eu1 O94 121.4(9) . .
O62 Eu1 O94 70.0(8) . .
O39 Eu1 O94 143.5(8) . .
O88 Eu1 W16 107(4) 7_566 .
O19 Eu1 W16 22.8(6) . .
O63 Eu1 W16 76.5(8) . .
O31 Eu1 W16 116.9(5) . .
O21 Eu1 W16 71.8(5) 7_566 .
O70 Eu1 W16 94.0(6) . .
O62 Eu1 W16 107.3(6) . .
O39 Eu1 W16 170.9(6) . .
O94 Eu1 W16 37.3(5) . .
O88 Eu1 W17 79(4) 7_566 7_566
O19 Eu1 W17 70.6(6) . 7_566
O63 Eu1 W17 109.4(8) . 7_566
O31 Eu1 W17 168.0(6) . 7_566
O21 Eu1 W17 23.4(6) 7_566 7_566
O70 Eu1 W17 94.5(7) . 7_566
O62 Eu1 W17 72.1(6) . 7_566
O39 Eu1 W17 120.7(6) . 7_566
O94 Eu1 W17 36.8(5) . 7_566
W16 Eu1 W17 53.58(6) . 7_566
O88 Eu1 K2 23(4) 7_566 7_566
O19 Eu1 K2 102.2(7) . 7_566
O63 Eu1 K2 165.1(9) . 7_566
O31 Eu1 K2 121.1(6) . 7_566
O21 Eu1 K2 35.9(7) 7_566 7_566
O70 Eu1 K2 54.7(8) . 7_566
O62 Eu1 K2 85.8(7) . 7_566
O39 Eu1 K2 70.4(6) . 7_566
O94 Eu1 K2 96.0(6) . 7_566
W16 Eu1 K2 100.8(3) . 7_566
W17 Eu1 K2 59.2(3) 7_566 7_566
O65 Eu2 O7 82.3(8) . .
O65 Eu2 O75 138.5(8) . .
O7 Eu2 O75 138.9(8) . .
O65 Eu2 O2 125.7(8) . .
O7 Eu2 O2 71.3(8) . .
O75 Eu2 O2 77.3(8) . .
O65 Eu2 O76 73.7(9) . .
O7 Eu2 O76 78.0(9) . .
O75 Eu2 O76 112.8(9) . .
O2 Eu2 O76 139.6(9) . .
O65 Eu2 O64 78.8(9) . .
O7 Eu2 O64 125.6(10) . .
O75 Eu2 O64 71.8(10) . .
O2 Eu2 O64 79.5(9) . .
O76 Eu2 O64 140.8(10) . .
O65 Eu2 O67 73.2(8) . .
O7 Eu2 O67 147.8(8) . .
O75 Eu2 O67 69.5(7) . .
O2 Eu2 O67 140.4(8) . .
O76 Eu2 O67 75.3(9) . .
O64 Eu2 O67 70.2(9) . .
O65 Eu2 N3 133.6(8) . .
O7 Eu2 N3 73.4(9) . .
O75 Eu2 N3 77.1(8) . .
O2 Eu2 N3 83.0(8) . .
O76 Eu2 N3 63.1(9) . .
O64 Eu2 N3 147.0(9) . .
O67 Eu2 N3 109.1(8) . .
O65 Eu2 K1 46.5(6) . .
O7 Eu2 K1 99.2(6) . .
O75 Eu2 K1 113.1(5) . .
O2 Eu2 K1 169.5(6) . .
O76 Eu2 K1 37.7(7) . .
O64 Eu2 K1 103.4(7) . .
O67 Eu2 K1 48.7(5) . .
N3 Eu2 K1 98.9(5) . .
O65 Eu2 K3 105.4(7) . .
O7 Eu2 K3 160.9(7) . .
O75 Eu2 K3 34.5(7) . .
O2 Eu2 K3 90.3(7) . .
O76 Eu2 K3 120.7(8) . .
O64 Eu2 K3 42.5(8) . .
O67 Eu2 K3 50.1(6) . .
N3 Eu2 K3 110.4(6) . .
K1 Eu2 K3 98.6(3) . .
O73 Eu3 O68 105.3(9) . .
O73 Eu3 O71 85.2(9) . .
O68 Eu3 O71 145.1(9) . .
O73 Eu3 O74 72.0(10) . .
O68 Eu3 O74 77.0(9) . .
O71 Eu3 O74 74.9(9) . .
O73 Eu3 O3 141.2(11) . .
O68 Eu3 O3 77.4(8) . .
O71 Eu3 O3 115.1(8) . .
O74 Eu3 O3 143.0(10) . .
O73 Eu3 O72 146.5(11) . .
O68 Eu3 O72 77.5(9) . .
O71 Eu3 O72 76.2(9) . .
O74 Eu3 O72 76.4(10) . .
O3 Eu3 O72 72.3(10) . .
O73 Eu3 O6 87.8(10) . .
O68 Eu3 O6 136.4(9) . .
O71 Eu3 O6 75.9(9) . .
O74 Eu3 O6 145.6(9) . .
O3 Eu3 O6 67.6(9) . .
O72 Eu3 O6 113.6(9) . .
O73 Eu3 N4 65.8(8) . .
O68 Eu3 N4 78.2(6) . .
O71 Eu3 N4 135.0(7) . .
O74 Eu3 N4 122.3(6) . .
O3 Eu3 N4 77.3(7) . .
O72 Eu3 N4 144.4(8) . .
O6 Eu3 N4 69.6(6) . .
O73 Eu3 C24 18.5(11) . .
O68 Eu3 C24 103.0(9) . .
O71 Eu3 C24 96.7(10) . .
O74 Eu3 C24 88.9(10) . .
O3 Eu3 C24 122.7(10) . .
O72 Eu3 C24 164.9(11) . .
O6 Eu3 C24 76.7(9) . .
N4 Eu3 C24 48.2(8) . .
O73 Eu3 W13 125.4(8) . .
O68 Eu3 W13 109.2(5) . .
O71 Eu3 W13 89.6(6) . .
O74 Eu3 W13 156.3(6) . .
O3 Eu3 W13 31.9(6) . .
O72 Eu3 W13 82.6(7) . .
O6 Eu3 W13 38.8(6) . .
N4 Eu3 W13 81.4(2) . .
C24 Eu3 W13 111.0(8) . .
O73 Eu3 K3 136.8(8) . .
O68 Eu3 K3 44.4(6) . .
O71 Eu3 K3 106.1(7) . .
O74 Eu3 K3 71.3(8) . .
O3 Eu3 K3 71.7(8) . .
O72 Eu3 K3 33.1(7) . .
O6 Eu3 K3 135.2(7) . .
N4 Eu3 K3 118.6(4) . .
C24 Eu3 K3 144.1(8) . .
W13 Eu3 K3 96.7(3) . .
O83 Eu4 O78 147.2(13) . .
O83 Eu4 O77 87.8(10) . .
O78 Eu4 O77 108.8(12) . .
O83 Eu4 O81 94.1(10) . .
O78 Eu4 O81 87.3(12) . .
O77 Eu4 O81 146.2(11) . .
O83 Eu4 O82 75.9(9) . .
O78 Eu4 O82 74.0(12) . .
O77 Eu4 O82 142.5(9) . .
O81 Eu4 O82 69.7(9) . .
O83 Eu4 O79 141.9(10) . .
O78 Eu4 O79 70.6(12) . .
O77 Eu4 O79 78.2(9) . .
O81 Eu4 O79 79.7(10) . .
O82 Eu4 O79 133.7(8) . .
O83 Eu4 O59 74.4(10) . .
O78 Eu4 O59 83.5(12) . .
O77 Eu4 O59 72.9(9) . .
O81 Eu4 O59 139.9(10) . .
O82 Eu4 O59 70.2(8) . .
O79 Eu4 O59 132.1(9) . .
O83 Eu4 N6 68.0(11) . .
O78 Eu4 N6 141.8(13) . .
O77 Eu4 N6 78.1(9) . .
O81 Eu4 N6 71.5(9) . .
O82 Eu4 N6 123.7(9) . .
O79 Eu4 N6 74.5(10) . .
O59 Eu4 N6 132.8(9) . .
O83 Eu4 C36 17.8(13) . .
O78 Eu4 C36 162.0(15) . .
O77 Eu4 C36 85.4(12) . .
O81 Eu4 C36 86.4(13) . .
O82 Eu4 C36 88.0(13) . .
O79 Eu4 C36 124.6(13) . .
O59 Eu4 C36 90.5(13) . .
N6 Eu4 C36 50.3(14) . .
O23 W8 O39 103.6(11) . .
O23 W8 O11 103.0(12) . .
O39 W8 O11 89.3(11) . .
O23 W8 O24 96.2(11) . .
O39 W8 O24 160.3(11) . .
O11 W8 O24 85.4(10) . .
O23 W8 O42 94.2(12) . .
O39 W8 O42 92.2(11) . .
O11 W8 O42 161.9(11) . .
O24 W8 O42 87.1(11) . .
O23 W8 O25 163.2(9) . .
O39 W8 O25 92.1(10) . .
O11 W8 O25 82.8(10) . .
O24 W8 O25 68.4(10) . .
O42 W8 O25 79.1(10) . .
O23 W8 K2 56.3(8) . .
O39 W8 K2 76.0(9) . .
O11 W8 K2 54.7(9) . .
O24 W8 K2 115.4(9) . .
O42 W8 K2 142.9(9) . .
O25 W8 K2 135.4(7) . .
O2 W13 O46 94.6(12) 5_666 .
O2 W13 O3 108.9(11) 5_666 .
O46 W13 O3 100.3(13) . .
O2 W13 O87 94.2(12) 5_666 .
O46 W13 O87 162.8(14) . .
O3 W13 O87 90.8(11) . .
O2 W13 O6 164.2(11) 5_666 .
O46 W13 O6 83.2(13) . .
O3 W13 O6 86.8(11) . .
O87 W13 O6 84.3(11) . .
O2 W13 O22 96.4(10) 5_666 .
O46 W13 O22 82.2(13) . .
O3 W13 O22 154.2(10) . .
O87 W13 O22 82.1(11) . .
O6 W13 O22 67.8(10) . .
O2 W13 Eu3 146.5(8) 5_666 .
O46 W13 Eu3 77.6(10) . .
O3 W13 Eu3 43.1(8) . .
O87 W13 Eu3 102.5(8) . .
O6 W13 Eu3 48.2(8) . .
O22 W13 Eu3 114.3(7) . .
O61 W17 O21 102.1(12) . .
O61 W17 O15 98.2(11) . .
O21 W17 O15 99.2(11) . .
O61 W17 O117 104.8(13) . .
O21 W17 O117 86.4(12) . .
O15 W17 O117 154.6(12) . .
O61 W17 O18 94.4(12) . .
O21 W17 O18 163.2(11) . .
O15 W17 O18 81.3(10) . .
O117 W17 O18 86.4(11) . .
O61 W17 O94 168.2(11) . 7_566
O21 W17 O94 81.4(10) . 7_566
O15 W17 O94 70.0(10) . 7_566
O117 W17 O94 86.6(11) . 7_566
O18 W17 O94 83.0(10) . 7_566
O61 W17 Eu1 132.3(10) . 7_566
O21 W17 Eu1 31.7(8) . 7_566
O15 W17 Eu1 84.7(7) . 7_566
O117 W17 Eu1 87.6(10) . 7_566
O18 W17 Eu1 132.7(7) . 7_566
O94 W17 Eu1 49.8(7) 7_566 7_566
O61 W17 K2 67.0(10) . .
O21 W17 K2 36.1(9) . .
O15 W17 K2 111.3(8) . .
O117 W17 K2 87.8(9) . .
O18 W17 K2 158.4(8) . .
O94 W17 K2 117.4(8) 7_566 .
Eu1 W17 K2 67.7(4) 7_566 .
O12 W2 O57 103.2(11) . .
O12 W2 O32 100.4(11) . .
O57 W2 O32 95.0(11) . .
O12 W2 O28 100.4(10) . .
O57 W2 O28 89.3(10) . .
O32 W2 O28 157.2(11) . .
O12 W2 O30 96.8(11) . .
O57 W2 O30 159.2(10) . .
O32 W2 O30 87.1(12) . .
O28 W2 O30 81.3(10) . .
O12 W2 O29 171.4(10) . .
O57 W2 O29 79.9(9) . .
O32 W2 O29 87.2(9) . .
O28 W2 O29 71.5(8) . .
O30 W2 O29 79.6(9) . .
O12 W2 K1 96.4(9) . .
O57 W2 K1 46.0(8) . .
O32 W2 K1 51.0(9) . .
O28 W2 K1 134.8(6) . .
O30 W2 K1 137.7(8) . .
O29 W2 K1 91.4(6) . .
O64 W11 O63 108.3(15) . .
O64 W11 O36 101.9(12) . .
O63 W11 O36 94.5(12) . .
O64 W11 O10 97.7(13) . .
O63 W11 O10 96.8(13) . .
O36 W11 O10 152.9(10) . .
O64 W11 O38 92.1(14) . .
O63 W11 O38 159.4(15) . .
O36 W11 O38 84.0(10) . .
O10 W11 O38 76.8(10) . .
O64 W11 N2 162.4(11) . .
O63 W11 N2 89.1(12) . .
O36 W11 N2 78.2(8) . .
O10 W11 N2 77.5(8) . .
O38 W11 N2 70.4(10) . .
O64 W11 K3 52.9(11) . .
O63 W11 K3 151.1(11) . .
O36 W11 K3 110.0(8) . .
O10 W11 K3 68.2(9) . .
O38 W11 K3 44.1(9) . .
N2 W11 K3 110.2(6) . .
O27 W5 O30 103.4(12) . .
O27 W5 O49 101.1(11) . .
O30 W5 O49 87.5(11) . .
O27 W5 O24 103.7(11) . .
O30 W5 O24 152.2(11) . .
O49 W5 O24 93.5(11) . .
O27 W5 O26 99.5(11) . .
O30 W5 O26 87.3(12) . .
O49 W5 O26 159.5(9) . .
O24 W5 O26 82.1(11) . .
O27 W5 O25 171.2(10) . .
O30 W5 O25 84.1(10) . .
O49 W5 O25 83.6(9) . .
O24 W5 O25 68.4(9) . .
O26 W5 O25 76.1(9) . .
O35 W15 O36 98.8(10) . .
O35 W15 O17 102.8(12) . .
O36 W15 O17 158.4(12) . .
O35 W15 O16 105.8(11) . .
O36 W15 O16 87.5(10) . .
O17 W15 O16 88.1(12) . .
O35 W15 O87 103.4(11) . 5_666
O36 W15 O87 84.1(10) . 5_666
O17 W15 O87 89.4(13) . 5_666
O16 W15 O87 150.5(11) . 5_666
O35 W15 O22 175.6(9) . 5_666
O36 W15 O22 84.2(9) . 5_666
O17 W15 O22 74.2(12) . 5_666
O16 W15 O22 77.5(10) . 5_666
O87 W15 O22 73.6(10) 5_666 5_666
O67 W9 O56 105.9(14) . .
O67 W9 O68 103.9(10) . .
O56 W9 O68 91.9(13) . .
O67 W9 O57 91.7(10) . .
O56 W9 O57 89.3(12) . .
O68 W9 O57 163.4(9) . .
O67 W9 O60 88.5(12) . .
O56 W9 O60 161.4(13) . .
O68 W9 O60 96.0(11) . .
O57 W9 O60 78.4(11) . .
O67 W9 N5 161.8(9) . .
O56 W9 N5 89.9(11) . .
O68 W9 N5 84.1(7) . .
O57 W9 N5 79.4(7) . .
O60 W9 N5 74.2(9) . .
O67 W9 K3 71.2(9) . .
O56 W9 K3 54.2(10) . .
O68 W9 K3 62.2(8) . .
O57 W9 K3 130.1(8) . .
O60 W9 K3 143.9(9) . .
N5 W9 K3 126.5(5) . .
O67 W9 K1 59.0(8) . .
O56 W9 K1 130.0(11) . .
O68 W9 K1 136.7(8) . .
O57 W9 K1 48.5(7) . .
O60 W9 K1 48.4(9) . .
N5 W9 K1 103.9(3) . .
K3 W9 K1 129.3(4) . .
O40 W7 O31 99.8(13) . .
O40 W7 O5 104.1(12) . .
O31 W7 O5 92.1(10) . .
O40 W7 O11 100.3(12) . .
O31 W7 O11 91.3(10) . .
O5 W7 O11 154.3(11) . .
O40 W7 O4 95.0(12) . .
O31 W7 O4 165.1(11) . .
O5 W7 O4 85.7(10) . .
O11 W7 O4 84.5(9) . .
O40 W7 O44 161.4(12) . .
O31 W7 O44 97.7(10) . .
O5 W7 O44 69.1(10) . .
O11 W7 O44 85.3(9) . .
O4 W7 O44 67.7(9) . .
O40 W7 K2 44.2(11) . .
O31 W7 K2 77.5(9) . .
O5 W7 K2 142.1(9) . .
O11 W7 K2 63.3(8) . .
O4 W7 K2 112.8(8) . .
O44 W7 K2 147.9(7) . .
O50 W18 O18 103.2(12) . .
O50 W18 O51 101.1(11) . .
O18 W18 O51 90.8(11) . .
O50 W18 O54 107.4(12) . .
O18 W18 O54 149.1(11) . .
O51 W18 O54 87.6(11) . .
O50 W18 O48 95.7(11) . .
O18 W18 O48 85.6(10) . .
O51 W18 O48 163.1(11) . .
O54 W18 O48 87.1(11) . .
O50 W18 O45 171.5(12) . 7_566
O18 W18 O45 80.8(12) . 7_566
O51 W18 O45 86.2(11) . 7_566
O54 W18 O45 68.3(12) . 7_566
O48 W18 O45 77.0(11) . 7_566
O55 W4 O4 106.8(12) . .
O55 W4 O49 102.0(10) . .
O4 W4 O49 98.2(10) . .
O55 W4 O102 98.9(10) . .
O4 W4 O102 89.2(10) . .
O49 W4 O102 154.7(11) . .
O55 W4 O8 96.3(12) . .
O4 W4 O8 155.1(10) . .
O49 W4 O8 85.5(10) . .
O102 W4 O8 78.1(10) . .
O55 W4 O44 171.0(10) . .
O4 W4 O44 71.5(10) . .
O49 W4 O44 87.0(9) . .
O102 W4 O44 72.3(9) . .
O8 W4 O44 84.1(10) . .
O53 W14 O7 105.9(13) . .
O53 W14 O47 99.3(12) . .
O7 W14 O47 91.7(11) . .
O53 W14 O46 103.1(13) . 5_666
O7 W14 O46 91.4(12) . 5_666
O47 W14 O46 155.5(14) . 5_666
O53 W14 O54 98.6(13) . 7_566
O7 W14 O54 155.5(12) . 7_566
O47 W14 O54 85.5(11) . 7_566
O46 W14 O54 81.7(12) 5_666 7_566
O53 W14 O45 163.2(13) . .
O7 W14 O45 89.5(12) . .
O47 W14 O45 73.0(12) . .
O46 W14 O45 82.8(13) 5_666 .
O54 W14 O45 66.3(12) 7_566 .
O59 W1 O8 96.0(13) . .
O59 W1 O28 98.5(10) . .
O8 W1 O28 88.7(10) . .
O59 W1 O9 99.0(11) . .
O8 W1 O9 88.1(11) . .
O28 W1 O9 162.5(10) . .
O59 W1 O56 92.6(13) . .
O8 W1 O56 171.4(13) . .
O28 W1 O56 89.8(10) . .
O9 W1 O56 90.8(11) . .
O59 W1 O29 170.0(11) . .
O8 W1 O29 88.8(11) . .
O28 W1 O29 72.8(9) . .
O9 W1 O29 90.0(9) . .
O56 W1 O29 82.7(11) . .
O13 W12 O6 104.6(12) . .
O13 W12 O51 100.9(11) . 3_545
O6 W12 O51 93.7(12) . 3_545
O13 W12 O20 104.0(12) . 5_666
O6 W12 O20 150.2(12) . 5_666
O51 W12 O20 89.0(11) 3_545 5_666
O13 W12 O17 97.8(13) . 5_666
O6 W12 O17 82.5(13) . 5_666
O51 W12 O17 161.3(12) 3_545 5_666
O20 W12 O17 85.5(13) 5_666 5_666
O13 W12 O22 174.5(11) . .
O6 W12 O22 71.9(11) . .
O51 W12 O22 83.7(10) 3_545 .
O20 W12 O22 79.0(10) 5_666 .
O17 W12 O22 77.7(12) 5_666 .
O14 W16 O19 105.6(12) . .
O14 W16 O15 98.4(11) . 7_566
O19 W16 O15 97.2(10) . 7_566
O14 W16 O16 101.0(11) . .
O19 W16 O16 91.1(10) . .
O15 W16 O16 155.9(11) 7_566 .
O14 W16 O20 91.2(12) . .
O19 W16 O20 163.2(12) . .
O15 W16 O20 82.0(11) 7_566 .
O16 W16 O20 83.6(11) . .
O14 W16 O94 167.5(11) . .
O19 W16 O94 80.1(10) . .
O15 W16 O94 69.5(10) 7_566 .
O16 W16 O94 89.9(10) . .
O20 W16 O94 83.9(11) . .
O14 W16 Eu1 134.7(9) . .
O19 W16 Eu1 30.1(8) . .
O15 W16 Eu1 84.9(6) 7_566 .
O16 W16 Eu1 91.4(7) . .
O20 W16 Eu1 133.7(8) . .
O94 W16 Eu1 50.0(7) . .
O14 W16 Eu5A 25.5(9) . .
O19 W16 Eu5A 102.5(8) . .
O15 W16 Eu5A 73.6(7) 7_566 .
O16 W16 Eu5A 126.5(8) . .
O20 W16 Eu5A 93.4(9) . .
O94 W16 Eu5A 143.1(7) . .
Eu1 W16 Eu5A 124.8(2) . .
O52 W19 O117 106.7(12) . .
O52 W19 O47 104.4(12) . 7_566
O117 W19 O47 148.8(11) . 7_566
O52 W19 O41 100.9(11) . .
O117 W19 O41 85.8(11) . .
O47 W19 O41 85.7(11) 7_566 .
O52 W19 O48 97.9(11) . .
O117 W19 O48 88.5(11) . .
O47 W19 O48 89.9(11) 7_566 .
O41 W19 O48 161.1(10) . .
O52 W19 O45 172.0(12) . 7_566
O117 W19 O45 78.0(11) . 7_566
O47 W19 O45 71.5(11) 7_566 7_566
O41 W19 O45 85.8(11) . 7_566
O48 W19 O45 75.4(11) . 7_566
O1 W3 O10 103.4(11) . .
O1 W3 O9 98.1(11) . .
O10 W3 O9 93.4(12) . .
O1 W3 O5 102.4(11) . .
O10 W3 O5 88.9(11) . .
O9 W3 O5 158.3(10) . .
O1 W3 O102 97.8(10) . .
O10 W3 O102 158.1(9) . .
O9 W3 O102 78.3(11) . .
O5 W3 O102 91.7(11) . .
O1 W3 O44 169.8(11) . .
O10 W3 O44 85.4(10) . .
O9 W3 O44 86.4(10) . .
O5 W3 O44 72.2(10) . .
O102 W3 O44 74.0(9) . .
O62 W10 O65 108.2(11) . .
O62 W10 O41 91.6(12) . 7_566
O65 W10 O41 96.8(10) . 7_566
O62 W10 O34 101.1(12) . .
O65 W10 O34 100.5(10) . .
O41 W10 O34 154.0(10) 7_566 .
O62 W10 O43 157.2(12) . .
O65 W10 O43 94.0(10) . .
O41 W10 O43 80.1(10) 7_566 .
O34 W10 O43 79.5(10) . .
O62 W10 N1 87.2(11) . 7_566
O65 W10 N1 164.1(10) . 7_566
O41 W10 N1 78.3(9) 7_566 7_566
O34 W10 N1 79.8(9) . 7_566
O43 W10 N1 70.4(9) . 7_566
O62 W10 K1 153.0(10) . .
O65 W10 K1 55.2(7) . .
O41 W10 K1 110.3(8) 7_566 .
O34 W10 K1 65.9(8) . .
O43 W10 K1 47.7(7) . .
N1 W10 K1 112.0(6) 7_566 .
O33 W6 O34 97.7(11) . .
O33 W6 O26 105.5(10) . .
O34 W6 O26 156.7(10) . .
O33 W6 O32 104.0(12) . .
O34 W6 O32 84.4(10) . .
O26 W6 O32 88.3(11) . .
O33 W6 O42 95.6(12) . .
O34 W6 O42 90.8(11) . .
O26 W6 O42 88.7(11) . .
O32 W6 O42 160.3(12) . .
O33 W6 O25 173.7(10) . .
O34 W6 O25 82.5(9) . .
O26 W6 O25 74.6(9) . .
O32 W6 O25 82.3(10) . .
O42 W6 O25 78.1(10) . .
O76 K1 O96 78.5(9) . .
O76 K1 O60 69.0(9) . .
O96 K1 O60 74.7(10) . .
O76 K1 O43 85.0(8) . .
O96 K1 O43 101.8(9) . .
O60 K1 O43 154.0(8) . .
O76 K1 O57 110.5(8) . .
O96 K1 O57 118.5(9) . .
O60 K1 O57 56.0(8) . .
O43 K1 O57 138.6(9) . .
O76 K1 O93 146.4(9) . .
O96 K1 O93 68.6(8) . .
O60 K1 O93 95.3(8) . .
O43 K1 O93 107.6(7) . .
O57 K1 O93 80.9(7) . .
O76 K1 O32 144.8(9) . .
O96 K1 O32 136.7(8) . .
O60 K1 O32 112.9(9) . .
O43 K1 O32 87.6(8) . .
O57 K1 O32 57.2(7) . .
O93 K1 O32 68.2(7) . .
O76 K1 O65 57.9(8) . .
O96 K1 O65 132.0(8) . .
O60 K1 O65 104.0(8) . .
O43 K1 O65 58.6(6) . .
O57 K1 O65 96.5(7) . .
O93 K1 O65 154.8(7) . .
O32 K1 O65 89.1(7) . .
O76 K1 O67 60.9(8) . .
O96 K1 O67 121.6(8) . .
O60 K1 O67 53.2(8) . .
O43 K1 O67 113.4(7) . .
O57 K1 O67 53.3(6) . .
O93 K1 O67 133.1(7) . .
O32 K1 O67 91.2(7) . .
O65 K1 O67 54.8(6) . .
O76 K1 O34 106.7(8) . .
O96 K1 O34 147.0(8) . .
O60 K1 O34 138.0(9) . .
O43 K1 O34 47.9(7) . .
O57 K1 O34 90.7(7) . .
O93 K1 O34 104.5(6) . .
O32 K1 O34 46.8(7) . .
O65 K1 O34 50.3(6) . .
O67 K1 O34 87.3(7) . .
O76 K1 W9 77.7(6) . .
O96 K1 W9 109.3(7) . .
O60 K1 W9 34.6(7) . .
O43 K1 W9 140.2(6) . .
O57 K1 W9 33.0(4) . .
O93 K1 W9 106.5(5) . .
O32 K1 W9 86.4(6) . .
O65 K1 W9 82.0(4) . .
O67 K1 W9 27.7(4) . .
O34 K1 W9 103.6(5) . .
O76 K1 W2 135.0(7) . .
O96 K1 W2 127.7(7) . .
O60 K1 W2 82.7(7) . .
O43 K1 W2 117.2(6) . .
O57 K1 W2 28.0(5) . .
O93 K1 W2 67.3(5) . .
O32 K1 W2 30.2(5) . .
O65 K1 W2 98.9(5) . .
O67 K1 W2 74.2(5) . .
O34 K1 W2 71.9(5) . .
W9 K1 W2 60.01(16) . .
O88 K2 O70 70(4) . .
O88 K2 O40 156(4) . .
O70 K2 O40 93.2(11) . .
O88 K2 O21 54(4) . .
O70 K2 O21 124.6(13) . .
O40 K2 O21 140.2(13) . .
O88 K2 C4 112(5) . .
O70 K2 C4 108.6(10) . .
O40 K2 C4 89.2(10) . .
O21 K2 C4 89.7(9) . .
O88 K2 C5 89(5) . .
O70 K2 C5 110.1(11) . .
O40 K2 C5 113.6(11) . .
O21 K2 C5 68.1(8) . .
C4 K2 C5 24.9(4) . .
O88 K2 O11 107(5) . .
O70 K2 O11 85.0(10) . .
O40 K2 O11 53.6(9) . .
O21 K2 O11 112.3(10) . .
C4 K2 O11 141.7(11) . .
C5 K2 O11 161.8(11) . .
O88 K2 O23 60(5) . .
O70 K2 O23 82.4(9) . .
O40 K2 O23 102.1(10) . .
O21 K2 O23 74.3(9) . .
C4 K2 O23 164.0(9) . .
C5 K2 O23 140.9(10) . .
O11 K2 O23 48.5(7) . .
O88 K2 W7 132(4) . .
O70 K2 W7 80.2(8) . .
O40 K2 W7 25.3(7) . .
O21 K2 W7 139.5(10) . .
C4 K2 W7 113.8(8) . .
C5 K2 W7 138.6(9) . .
O11 K2 W7 31.4(4) . .
O23 K2 W7 78.9(6) . .
O88 K2 W17 76(4) . .
O70 K2 W17 145.8(11) . .
O40 K2 W17 117.6(10) . .
O21 K2 W17 22.6(6) . .
C4 K2 W17 87.5(6) . .
C5 K2 W17 72.4(6) . .
O11 K2 W17 101.1(7) . .
O23 K2 W17 77.3(6) . .
W7 K2 W17 121.5(7) . .
O88 K2 W8 79(5) . .
O70 K2 W8 74.5(8) . .
O40 K2 W8 79.8(8) . .
O21 K2 W8 97.3(8) . .
C4 K2 W8 168.8(10) . .
C5 K2 W8 164.9(9) . .
O11 K2 W8 27.2(5) . .
O23 K2 W8 24.1(4) . .
W7 K2 W8 55.6(3) . .
W17 K2 W8 95.6(5) . .
O88 K2 Eu1 27(4) . 7_566
O70 K2 Eu1 94.9(9) . 7_566
O40 K2 Eu1 169.9(10) . 7_566
O21 K2 Eu1 30.5(6) . 7_566
C4 K2 Eu1 93.8(7) . 7_566
C5 K2 Eu1 69.0(6) . 7_566
O11 K2 Eu1 121.3(8) . 7_566
O23 K2 Eu1 73.2(6) . 7_566
W7 K2 Eu1 152.1(7) . 7_566
W17 K2 Eu1 53.1(3) . 7_566
W8 K2 Eu1 96.6(5) . 7_566
O72 K3 O38 129.0(12) . .
O72 K3 O75 78.2(10) . .
O38 K3 O75 95.2(11) . .
O72 K3 O56 99.3(11) . .
O38 K3 O56 131.7(13) . .
O75 K3 O56 98.2(11) . .
O72 K3 O64 135.2(13) . .
O38 K3 O64 56.8(10) . .
O75 K3 O64 57.5(9) . .
O56 K3 O64 93.3(11) . .
O72 K3 O68 60.9(9) . .
O38 K3 O68 153.9(13) . .
O75 K3 O68 61.2(8) . .
O56 K3 O68 49.8(9) . .
O64 K3 O68 98.5(10) . .
O72 K3 O9 136.0(12) . .
O38 K3 O9 82.5(10) . .
O75 K3 O9 135.5(10) . .
O56 K3 O9 56.1(9) . .
O64 K3 O9 86.0(10) . .
O68 K3 O9 105.8(8) . .
O72 K3 W9 91.0(9) . .
O38 K3 W9 134.0(11) . .
O75 K3 W9 68.9(7) . .
O56 K3 W9 29.4(7) . .
O64 K3 W9 79.4(8) . .
O68 K3 W9 30.4(4) . .
O9 K3 W9 81.0(7) . .
O72 K3 W11 148.7(10) . .
O38 K3 W11 32.7(7) . .
O75 K3 W11 79.7(8) . .
O56 K3 W11 105.6(10) . .
O64 K3 W11 26.6(7) . .
O68 K3 W11 124.5(9) . .
O9 K3 W11 74.9(7) . .
W9 K3 W11 101.4(6) . .
O72 K3 Eu3 30.1(7) . .
O38 K3 Eu3 153.0(10) . .
O75 K3 Eu3 67.8(7) . .
O56 K3 Eu3 73.3(8) . .
O64 K3 Eu3 121.0(10) . .
O68 K3 Eu3 30.9(5) . .
O9 K3 Eu3 124.3(8) . .
W9 K3 Eu3 61.0(4) . .
W11 K3 Eu3 146.7(7) . .
O72 K3 Eu2 106.1(10) . .
O38 K3 Eu2 84.2(9) . .
O75 K3 Eu2 29.2(5) . .
O56 K3 Eu2 85.5(9) . .
O64 K3 Eu2 32.2(7) . .
O68 K3 Eu2 69.7(6) . .
O9 K3 Eu2 107.2(8) . .
W9 K3 Eu2 60.6(4) . .
W11 K3 Eu2 58.2(4) . .
Eu3 K3 Eu2 88.9(5) . .
O105 Eu5 O95 134.3(12) . .
O105 Eu5 O114 76.9(16) . .
O95 Eu5 O114 77.9(13) . .
O105 Eu5 O14 68.6(12) . .
O95 Eu5 O14 77.1(9) . .
O114 Eu5 O14 96.4(11) . .
O105 Eu5 O13 154.1(12) . 6_566
O95 Eu5 O13 71.6(9) . 6_566
O114 Eu5 O13 116.4(13) . 6_566
O14 Eu5 O13 127.2(9) . 6_566
O105 Eu5 O86 91.7(12) . .
O95 Eu5 O86 110.6(10) . .
O114 Eu5 O86 168.6(13) . .
O14 Eu5 O86 78.8(7) . .
O13 Eu5 O86 74.2(6) 6_566 .
O105 Eu5 Eu5 71.1(10) . 2_656
O95 Eu5 Eu5 150.6(8) . 2_656
O114 Eu5 Eu5 128.8(11) . 2_656
O14 Eu5 Eu5 107.4(7) . 2_656
O13 Eu5 Eu5 83.8(7) 6_566 2_656
O86 Eu5 Eu5 45.2(6) . 2_656
O114 Eu5A O103 117(2) . .
O114 Eu5A O95 109.6(19) . .
O103 Eu5A O95 79.0(13) . .
O114 Eu5A O14 152(2) . .
O103 Eu5A O14 83.4(12) . .
O95 Eu5A O14 92.8(11) . .
O114 Eu5A O113 69(2) . .
O103 Eu5A O113 54.7(14) . .
O95 Eu5A O113 70.7(13) . .
O14 Eu5A O113 136.6(14) . .
O114 Eu5A O105 84(2) . .
O103 Eu5A O105 134.6(14) . .
O95 Eu5A O105 134.5(13) . .
O14 Eu5A O105 68.2(13) . .
O113 Eu5A O105 149.5(16) . .
O114 Eu5A W16 142.1(19) . .
O103 Eu5A W16 78.5(11) . .
O95 Eu5A W16 107.3(9) . .
O14 Eu5A W16 16.8(6) . .
O113 Eu5A W16 133.0(11) . .
O105 Eu5A W16 64.0(10) . .
O103 Eu5B O15 93.6(11) . 7_566
O103 Eu5B O24 80.3(10) . 7_566
O15 Eu5B O24 139.7(8) 7_566 7_566
O103 Eu5B O114 79.1(14) . .
O15 Eu5B O114 118.6(12) 7_566 .
O24 Eu5B O114 99.4(13) 7_566 .
O103 Eu5B O97 141.8(11) . .
O15 Eu5B O97 98.7(9) 7_566 .
O24 Eu5B O97 67.0(9) 7_566 .
O114 Eu5B O97 124.0(13) . .
C1 N1 C5 120.0 . .
C1 N1 W10 113.9(13) . 7_566
C5 N1 W10 126.0(13) . 7_566
C2 C1 N1 120.0 . .
C2 C1 C6 127(2) . .
N1 C1 C6 113(2) . .
C3 C2 C1 120.0 . .
C3 C2 H2 120.0 . .
C1 C2 H2 120.0 . .
C2 C3 C4 120.0 . .
C2 C3 H3 120.0 . .
C4 C3 H3 120.0 . .
C5 C4 C3 120.0 . .
C5 C4 K2 77.6(12) . .
C3 C4 K2 162.0(12) . .
C5 C4 H4 120.0 . .
C3 C4 H4 120.0 . .
K2 C4 H4 42.5 . .
C4 C5 N1 120.0 . .
C4 C5 K2 77.5(12) . .
N1 C5 K2 162.1(12) . .
C4 C5 H5 120.0 . .
N1 C5 H5 120.0 . .
K2 C5 H5 42.6 . .
O43 C6 O58 128(5) 7_566 .
O43 C6 C1 117(4) 7_566 .
O58 C6 C1 115(4) . .
C17 N3 C13 120.0 . .
C17 N3 Eu2 119.0(14) . .
C13 N3 Eu2 120.7(13) . .
C14 C13 N3 120.0 . .
C14 C13 H13 120.0 . .
N3 C13 H13 120.0 . .
C13 C14 C15 120.0 . .
C13 C14 H14 120.0 . .
C15 C14 H14 120.0 . .
C14 C15 C16 120.0 . .
C14 C15 H15 120.0 . .
C16 C15 H15 120.0 . .
C17 C16 C15 120.0 . .
C17 C16 H16 120.0 . .
C15 C16 H16 120.0 . .
N3 C17 C16 120.0 . .
N3 C17 C18 114(3) . .
C16 C17 C18 126(3) . .
O104 C18 O76 123(4) . .
O104 C18 C17 119(5) . .
O76 C18 C17 116(4) . .
O69 C30 C25 123(4) . .
O69 C30 O60 123(4) . .
C25 C30 O60 110(3) . .
C23 N4 C19 120.0 . .
C23 N4 Eu3 111.6(3) . .
C19 N4 Eu3 125.3(3) . .
C20 C19 N4 120.0 . .
C20 C19 H19 120.0 . .
N4 C19 H19 120.0 . .
C21 C20 C19 120.0 . .
C21 C20 H20 120.0 . .
C19 C20 H20 120.0 . .
C20 C21 C22 120.0 . .
C20 C21 H21 120.0 . .
C22 C21 H21 120.0 . .
C21 C22 C23 120.0 . .
C21 C22 H22 120.0 . .
C23 C22 H22 120.0 . .
N4 C23 C22 120.0 . .
N4 C23 C24 114.8(18) . .
C22 C23 C24 125.1(18) . .
C25 N5 C29 120.0 . .
C25 N5 W9 116.3(3) . .
C29 N5 W9 123.7(3) . .
N5 C25 C26 120.0 . .
N5 C25 C30 118.0(18) . .
C26 C25 C30 121.9(18) . .
C27 C26 C25 120.0 . .
C27 C26 H26 120.0 . .
C25 C26 H26 120.0 . .
C28 C27 C26 120.0 . .
C28 C27 H27 120.0 . .
C26 C27 H27 120.0 . .
C29 C28 C27 120.0 . .
C29 C28 H28 120.0 . .
C27 C28 H28 120.0 . .
C28 C29 N5 120.0 . .
C28 C29 H29 120.0 . .
N5 C29 H29 120.0 . .
C7 N2 C11 120.0 . .
C7 N2 W11 124.6(4) . .
C11 N2 W11 115.4(4) . .
N2 C7 C8 120.0 . .
N2 C7 H7 120.0 . .
C8 C7 H7 120.0 . .
C9 C8 C7 120.0 . .
C9 C8 H8 120.0 . .
C7 C8 H8 120.0 . .
C8 C9 C10 120.0 . .
C8 C9 H9 120.0 . .
C10 C9 H9 120.0 . .
C9 C10 C11 120.0 . .
C9 C10 H10 120.0 . .
C11 C10 H10 120.0 . .
C10 C11 N2 120.0 . .
C10 C11 C12 134(3) . .
N2 C11 C12 106(3) . .
O38 C12 C11 134(6) . .
O38 C12 O37 112(6) . .
C11 C12 O37 113(5) . .
O73 C24 O95 130(4) . 6_565
O73 C24 C23 117(4) . .
O95 C24 C23 113(4) 6_565 .
O73 C24 Eu3 35(2) . .
O95 C24 Eu3 161(3) 6_565 .
C23 C24 Eu3 83.1(18) . .
C31 N6 C35 120.0 . .
C31 N6 Eu4 126.4(19) . .
C35 N6 Eu4 113.4(19) . .
N6 C31 C32 120.0 . .
N6 C31 H31 120.0 . .
C32 C31 H31 120.0 . .
C33 C32 C31 120.0 . .
C33 C32 H32 120.0 . .
C31 C32 H32 120.0 . .
C32 C33 C34 120.0 . .
C32 C33 H33 120.0 . .
C34 C33 H33 120.0 . .
C33 C34 C35 120.0 . .
C33 C34 H34 120.0 . .
C35 C34 H34 120.0 . .
C34 C35 N6 120.0 . .
C34 C35 C36 130(3) . .
N6 C35 C36 110(3) . .
O83 C36 O66 125(6) . .
O83 C36 C35 127(6) . .
O66 C36 C35 107(5) . .
O83 C36 Eu4 40(3) . .
O66 C36 Eu4 165(4) . .
C35 C36 Eu4 87(3) . .
As2 O45 W18 132.2(17) . 7_566
As2 O45 W14 112.3(16) . .
W18 O45 W14 99.0(13) 7_566 .
As2 O45 W19 122.0(15) . 7_566
W18 O45 W19 90.6(12) 7_566 7_566
W14 O45 W19 91.8(12) . 7_566
Eu5A O114 Eu5 46.7(12) . .
Eu5A O114 Eu5B 60.2(14) . .
Eu5 O114 Eu5B 98.1(17) . .
W19 O117 W17 145.3(15) . .

loop_
_geom_bond_atom_site_label_1
_geom_bond_atom_site_label_2
_geom_bond_distance
_geom_bond_site_symmetry_2
O1 W3 1.75(2) .
O2 W13 1.82(2) 5_666
O2 Eu2 2.42(2) .
O3 W13 1.87(3) .
O3 Eu3 2.42(3) .
O4 W4 1.87(2) .
O4 W7 2.02(2) .
O5 W3 1.89(3) .
O5 W7 1.93(2) .
O6 W12 1.79(3) .
O6 W13 2.14(3) .
O6 Eu3 2.55(3) .
O7 W14 1.83(3) .
O7 Eu2 2.34(3) .
O8 W1 1.79(3) .
O8 W4 2.09(3) .
O9 W3 1.85(3) .
O9 W1 1.96(2) .
O9 K3 3.34(4) .
O10 W3 1.84(3) .
O10 W11 1.93(2) .
O11 W8 1.86(2) .
O11 W7 1.94(2) .
O11 K2 3.33(4) .
O12 W2 1.74(2) .
O13 W12 1.70(2) .
O13 Eu5 2.87(3) 6_565
O14 W16 1.64(2) .
O14 Eu5A 2.44(3) .
O14 Eu5 2.84(3) .
O15 W17 1.90(2) .
O15 W16 1.90(2) 7_566
O15 Eu5B 2.82(3) 7_566
O16 W15 1.90(2) .
O16 W16 1.91(2) .
O17 W15 1.88(3) .
O17 W12 1.95(4) 5_666
O18 W18 1.84(3) .
O18 W17 2.06(2) .
O19 W16 1.80(2) .
O19 Eu1 2.33(2) .
O20 W12 1.94(3) 5_666
O20 W16 1.97(3) .
O21 W17 1.79(3) .
O21 Eu1 2.38(3) 7_566
O21 K2 2.75(3) .
O23 W8 1.67(2) .
O23 K2 3.41(3) .
O24 W5 1.91(3) .
O24 W8 1.94(2) .
O24 Eu5B 2.86(3) 7_566
O25 As1 1.81(2) .
O25 W8 2.29(3) .
O25 W5 2.31(2) .
O25 W6 2.39(2) .
O26 W6 1.90(2) .
O26 W5 1.93(2) .
O27 W5 1.68(2) .
O28 W1 1.87(2) .
O28 W2 1.95(2) .
O29 As1 1.78(2) .
O29 W2 2.20(2) .
O29 W1 2.21(2) .
O30 W5 1.82(3) .
O30 W2 2.06(3) .
O31 W7 1.81(2) .
O31 Eu1 2.35(2) .
O32 W2 1.91(3) .
O32 W6 1.94(3) .
O32 K1 2.95(3) .
O33 W6 1.67(2) .
O34 W10 1.88(2) .
O34 W6 1.91(2) .
O34 K1 3.45(3) .
O35 W15 1.73(2) .
O36 W15 1.87(2) .
O36 W11 1.89(2) .
O38 C12 1.21(6) .
O38 W11 2.13(3) .
O38 K3 2.75(4) .
O39 W8 1.71(2) .
O39 Eu1 2.43(2) .
O41 W10 1.90(2) 7_566
O41 W19 1.88(2) .
O42 W6 1.97(3) .
O42 W8 2.04(3) .
O43 C6 1.14(4) 7_566
O43 W10 2.19(3) .
O43 K1 2.81(3) .
O44 As1 1.97(3) .
O44 W3 2.19(2) .
O44 W4 2.24(2) .
O44 W7 2.30(3) .
O46 W13 1.83(3) .
O46 W14 1.97(3) 5_666
O47 W19 1.88(3) 7_566
O47 W14 1.90(2) .
O48 W19 1.93(2) .
O48 W18 1.95(2) .
O49 W4 1.87(2) .
O49 W5 1.90(2) .
O50 W18 1.79(3) .
O51 W18 1.86(2) .
O51 W12 1.90(2) 3_455
O52 W19 1.69(2) .
O56 W9 1.76(4) .
O56 W1 2.20(3) .
O56 K3 2.91(4) .
O57 W2 1.83(2) .
O57 W9 2.03(2) .
O57 K1 2.80(3) .
O59 W1 1.73(2) .
O59 Eu4 2.52(2) .
O60 C30 1.49(5) .
O60 W9 2.12(3) .
O60 K1 2.79(3) .
O61 W17 1.74(3) .
O62 W10 1.69(3) .
O62 Eu1 2.42(3) .
O63 W11 1.77(3) .
O63 Eu1 2.35(3) .
O64 W11 1.75(3) .
O64 Eu2 2.46(3) .
O64 K3 3.11(4) .
O65 W10 1.77(2) .
O65 Eu2 2.33(2) .
O65 K1 3.11(2) .
O67 W9 1.72(2) .
O67 Eu2 2.52(2) .
O67 K1 3.18(2) .
O68 W9 1.81(2) .
O68 Eu3 2.32(2) .
O68 K3 3.16(3) .
O70 O88 1.42(19) 7_566
O70 Eu1 2.42(3) .
O70 K2 2.69(4) .
O71 Eu3 2.39(2) .
O72 Eu3 2.45(3) .
O72 K3 2.67(4) .
O73 C24 1.25(5) .
O73 Eu3 2.27(3) .
O74 Eu3 2.40(3) .
O75 Eu2 2.42(2) .
O75 K3 2.81(4) .
O76 C18 1.36(5) .
O76 Eu2 2.42(3) .
O76 K1 2.74(3) .
O77 Eu4 2.39(3) .
O78 Eu4 2.39(4) .
O79 Eu4 2.45(3) .
O82 Eu4 2.46(2) .
O83 C36 1.12(6) .
O83 Eu4 2.39(3) .
O86 Eu5 2.93(3) 2_656
O86 Eu5 2.93(3) .
O87 W13 1.93(3) .
O87 W15 2.03(3) 5_666
O88 O70 1.42(19) 7_566
O88 Eu1 2.52(17) 7_566
O88 K2 2.2(2) .
O55 W4 1.64(2) .
O93 K1 2.93(2) .
O58 C6 1.20(4) .
O94 As2 1.85(3) .
O94 W17 2.23(3) 7_566
O94 W16 2.25(3) .
O94 Eu1 2.84(3) .
O22 As2 1.83(2) 5_666
O22 W13 2.23(3) .
O22 W12 2.31(3) .
O22 W15 2.50(3) 5_666
O54 W18 1.89(3) .
O54 W14 2.01(3) 7_566
O40 W7 1.69(3) .
O40 K2 2.77(4) .
O95 C24 1.33(5) 6_566
O95 Eu5A 2.34(4) .
O95 Eu5 2.72(4) .
O96 K1 2.74(3) .
O69 C30 1.12(4) .
O97 Eu5B 2.91(3) .
O81 Eu4 2.41(3) .
O102 W3 1.94(2) .
O102 W4 1.97(2) .
O103 Eu5A 2.21(4) .
O103 Eu5B 2.64(4) .
O53 W14 1.69(3) .
O104 C18 1.24(5) .
O105 Eu5 2.71(5) .
O105 Eu5A 3.07(5) .
O37 C12 1.48(6) .
O66 C36 1.30(6) .
As2 O22 1.83(2) 5_666
As2 O45 1.87(4) .
Eu1 O88 2.52(17) 7_566
Eu1 O21 2.38(3) 7_566
Eu1 W16 3.702(3) .
Eu1 W17 3.709(4) 7_566
Eu1 K2 4.29(3) 7_566
Eu2 N3 2.59(2) .
Eu2 K1 4.217(8) .
Eu2 K3 4.45(3) .
Eu3 N4 2.614(13) .
Eu3 C24 3.18(4) .
Eu3 W13 3.421(3) .
Eu3 K3 4.37(3) .
Eu4 N6 2.60(3) .
Eu4 C36 3.13(6) .
W8 K2 4.04(2) .
W13 O2 1.82(2) 5_666
W17 O117 1.80(3) .
W17 O94 2.23(3) 7_566
W17 Eu1 3.709(4) 7_566
W17 K2 3.98(2) .
W2 K1 3.745(10) .
W11 N2 2.336(18) .
W11 K3 3.84(3) .
W15 O87 2.03(3) 5_666
W15 O22 2.50(3) 5_666
W9 N5 2.225(11) .
W9 K3 3.57(2) .
W9 K1 3.699(9) .
W7 K2 3.72(3) .
W18 O45 2.28(3) 7_566
W14 O46 1.97(3) 5_666
W14 O54 2.01(3) 7_566
W14 O45 2.29(4) .
W12 O51 1.90(2) 3_545
W12 O20 1.94(3) 5_666
W12 O17 1.95(4) 5_666
W16 O15 1.90(2) 7_566
W16 Eu5A 3.816(15) .
W19 O117 2.06(3) .
W19 O47 1.88(3) 7_566
W19 O45 2.36(3) 7_566
W10 O41 1.90(2) 7_566
W10 N1 2.265(19) 7_566
W10 K1 3.763(10) .
K2 C4 3.26(3) .
K2 C5 3.26(3) .
K2 Eu1 4.29(3) 7_566
Eu5 O114 2.82(5) .
Eu5 O13 2.87(3) 6_566
Eu5 Eu5 4.12(3) 2_656
Eu5A O114 1.91(5) .
Eu5A O113 2.84(5) .
Eu5B O15 2.82(3) 7_566
Eu5B O24 2.86(3) 7_566
Eu5B O114 2.86(5) .
N1 C1 1.404(13) .
N1 C5 1.405(13) .
N1 W10 2.265(19) 7_566
C1 C2 1.404(13) .
C1 C6 1.49(5) .
C2 C3 1.404(13) .
C2 H2 0.9300 .
C3 C4 1.405(13) .
C3 H3 0.9300 .
C4 C5 1.404(13) .
C4 H4 0.9300 .
C5 H5 0.9300 .
C6 O43 1.14(4) 7_566
N3 C17 1.365(13) .
N3 C13 1.365(13) .
C13 C14 1.365(13) .
C13 H13 0.9300 .
C14 C15 1.365(13) .
C14 H14 0.9300 .
C15 C16 1.366(13) .
C15 H15 0.9300 .
C16 C17 1.365(13) .
C16 H16 0.9300 .
C17 C18 1.45(5) .
C30 C25 1.45(4) .
N4 C23 1.356(2) .
N4 C19 1.357(2) .
C19 C20 1.356(2) .
C19 H19 0.9300 .
C20 C21 1.356(2) .
C20 H20 0.9300 .
C21 C22 1.356(2) .
C21 H21 0.9300 .
C22 C23 1.356(2) .
C22 H22 0.9300 .
C23 C24 1.52(4) .
N5 C25 1.406(3) .
N5 C29 1.406(3) .
C25 C26 1.406(3) .
C26 C27 1.406(3) .
C26 H26 0.9300 .
C27 C28 1.406(3) .
C27 H27 0.9300 .
C28 C29 1.406(3) .
C28 H28 0.9300 .
C29 H29 0.9300 .
N2 C7 1.342(2) .
N2 C11 1.342(2) .
C7 C8 1.342(2) .
C7 H7 0.9300 .
C8 C9 1.342(2) .
C8 H8 0.9300 .
C9 C10 1.342(2) .
C9 H9 0.9300 .
C10 C11 1.342(2) .
C10 H10 0.9300 .
C11 C12 1.32(7) .
C24 O95 1.33(5) 6_565
N6 C31 1.429(16) .
N6 C35 1.429(16) .
C31 C32 1.429(16) .
C31 H31 0.9300 .
C32 C33 1.429(16) .
C32 H32 0.9300 .
C33 C34 1.429(16) .
C33 H33 0.9300 .
C34 C35 1.429(16) .
C34 H34 0.9300 .
C35 C36 1.60(7) .
O45 W18 2.28(3) 7_566
O45 W19 2.36(3) 7_566
